data_1543982
loop_
_publ_author_name
'Wei, Siping'
'M\"oller, Saskia'
'Heller, Detlef'
'Drexler, Hans-Joachim'

_publ_section_title
;
 (\h^2^,\h^2^-Cycloocta-1,5-diene)[2-(diphenylphosphanylmethyl)pyridine-\k^2^<i>N</i>,<i>P</i>]rhodium(I)
 tetrafluoridoborate 1,2-dichloroethane monosolvate
;
_journal_coeditor_code BT4024
_journal_issue 8
_journal_name_full IUCrData
_journal_page_first x161318
_journal_paper_doi 10.1107/S2414314616013183
_journal_volume 1
_journal_year 2016
_chemical_formula_iupac '[Rh (C8 H12) (C18 H16 N P)] B F4'
_chemical_formula_moiety 'C26 H28 N P Rh +, B F4 -'
_chemical_formula_sum 'C26 H28 B F4 N P Rh'
_chemical_formula_weight 575.18
_chemical_name_systematic
;(\h^2^,\h^2^-cycloocta-1,5-diene)[2-(diphenylphosphanylmethyl)pyridine-\k^2^<i>N</i>,<i>P</i>]rhodium(I) tetrafluoridoborate
1,2-dichloroethane monosolvate
;
_space_group_crystal_system triclinic
_space_group_IT_number 2
_space_group_name_Hall '-P 1'
_space_group_name_H-M_alt 'P -1'
_symmetry_space_group_name_Hall '-P 1'
_symmetry_space_group_name_H-M 'P -1'
_atom_sites_solution_hydrogens geom
_audit_creation_method SHELXL-2014
_cell_angle_alpha 89.4020(10)
_cell_angle_beta 88.9040(10)
_cell_angle_gamma 76.1210(10)
_cell_formula_units_Z 2
_cell_length_a 8.7638(2)
_cell_length_b 9.2286(2)
_cell_length_c 16.7192(3)
_cell_measurement_reflns_used 9922
_cell_measurement_temperature 150(2)
_cell_measurement_theta_max 27.50
_cell_measurement_theta_min 2.27
_cell_volume 1312.47(5)
_computing_cell_refinement
;
SAINT (Bruker, 2013)
;
_computing_data_collection
;
APEX2 (Bruker, 2014)
;
_computing_data_reduction
;
SAINT (Bruker, 2013)
;
_computing_molecular_graphics
;
XP in SHELXTL (Sheldrick, 2008)
;
_computing_publication_material
;
publCIF (Westrip, 2010) and PLATON (Spek, 2009)
;
_computing_structure_refinement
;
SHELXL2014 (Sheldrick, 2015)
;
_computing_structure_solution
;
SHELXS97 (Sheldrick, 2008)
;
_diffrn_ambient_temperature 150(2)
_diffrn_detector_area_resol_mean 8.3333
_diffrn_measured_fraction_theta_full 1.000
_diffrn_measured_fraction_theta_max 1.000
_diffrn_measurement_device_type 'Bruker APEXII CCD'
_diffrn_measurement_method '\f and \w scans'
_diffrn_radiation_type MoK\a
_diffrn_radiation_wavelength 0.71073
_diffrn_reflns_av_R_equivalents 0.0173
_diffrn_reflns_limit_h_max 10
_diffrn_reflns_limit_h_min -10
_diffrn_reflns_limit_k_max 11
_diffrn_reflns_limit_k_min -10
_diffrn_reflns_limit_l_max 20
_diffrn_reflns_limit_l_min -20
_diffrn_reflns_number 17088
_diffrn_reflns_theta_full 25.242
_diffrn_reflns_theta_max 26.022
_diffrn_reflns_theta_min 2.273
_exptl_absorpt_coefficient_mu 0.754
_exptl_absorpt_correction_T_max 0.7456
_exptl_absorpt_correction_T_min 0.6394
_exptl_absorpt_correction_type multi-scan
_exptl_absorpt_process_details
;
(SADABS; Bruker, 2014)
;
_exptl_crystal_colour orange
_exptl_crystal_density_diffrn 1.455
_exptl_crystal_description 'part of block'
_exptl_crystal_F_000 584
_exptl_crystal_size_max 0.46
_exptl_crystal_size_mid 0.40
_exptl_crystal_size_min 0.21
_platon_squeeze_details
;
;
_refine_diff_density_max 0.412
_refine_diff_density_min -0.458
_refine_ls_extinction_method none
_refine_ls_goodness_of_fit_ref 1.049
_refine_ls_hydrogen_treatment constr
_refine_ls_matrix_type full
_refine_ls_number_parameters 307
_refine_ls_number_reflns 5176
_refine_ls_number_restraints 0
_refine_ls_restrained_S_all 1.049
_refine_ls_R_factor_all 0.0213
_refine_ls_R_factor_gt 0.0205
_refine_ls_shift/su_max 0.001
_refine_ls_shift/su_mean 0.000
_refine_ls_structure_factor_coef Fsqd
_refine_ls_weighting_details 'w=1/[\s^2^(Fo^2^)+(0.0262P)^2^+0.9042P] where P=(Fo^2^+2Fc^2^)/3'
_refine_ls_weighting_scheme calc
_refine_ls_wR_factor_gt 0.0535
_refine_ls_wR_factor_ref 0.0539
_reflns_number_gt 4973
_reflns_number_total 5176
_reflns_threshold_expression 'I > 2\s(I)'
_cod_data_source_file bt4024sup1.cif
_cod_data_source_block I
_cod_database_code 1543982
_shelx_space_group_comment
;
The symmetry employed for this shelxl refinement is uniquely defined
by the following loop, which should always be used as a source of
symmetry information in preference to the above space-group names.
They are only intended as comments.
;
_shelxl_version_number 2.014

loop_
_space_group_symop_operation_xyz
'x, y, z'
'-x, -y, -z'

loop_
_atom_site_type_symbol
_atom_site_label
_atom_site_fract_x
_atom_site_fract_y
_atom_site_fract_z
_atom_site_U_iso_or_equiv
_atom_site_adp_type
_atom_site_calc_flag
_atom_site_occupancy
Rh Rh1 0.06970(2) 0.24000(2) 0.32462(2) 0.01711(5) Uani d 1
P P1 -0.00629(5) 0.06162(5) 0.25753(2) 0.01705(9) Uani d 1
N N1 -0.09923(16) 0.19334(16) 0.40800(8) 0.0195(3) Uani d 1
C C1 -0.0567(2) -0.04882(18) 0.34135(10) 0.0204(3) Uani d 1
H H1A -0.1288 -0.1094 0.3235 0.025 Uiso calc 1
H H1B 0.0395 -0.1171 0.3622 0.025 Uiso calc 1
C C2 -0.13519(19) 0.05816(18) 0.40573(10) 0.0187(3) Uani d 1
C C3 -0.2401(2) 0.0188(2) 0.46045(10) 0.0237(4) Uani d 1
H H3 -0.2632 -0.0765 0.4578 0.028 Uiso calc 1
C C4 -0.3105(2) 0.1194(2) 0.51872(11) 0.0264(4) Uani d 1
H H4 -0.3804 0.0934 0.5573 0.032 Uiso calc 1
C C5 -0.2774(2) 0.2587(2) 0.51993(11) 0.0262(4) Uani d 1
H H5 -0.3264 0.3305 0.5585 0.031 Uiso calc 1
C C6 -0.1723(2) 0.2917(2) 0.46427(11) 0.0246(4) Uani d 1
H H6 -0.1502 0.3875 0.4655 0.030 Uiso calc 1
C C7 -0.18679(19) 0.12701(19) 0.20282(10) 0.0210(3) Uani d 1
C C8 -0.2745(2) 0.0289(2) 0.17701(11) 0.0270(4) Uani d 1
H H8 -0.2407 -0.0748 0.1884 0.032 Uiso calc 1
C C9 -0.4113(2) 0.0836(3) 0.13474(12) 0.0353(5) Uani d 1
H H9 -0.4709 0.0171 0.1169 0.042 Uiso calc 1
C C10 -0.4612(2) 0.2350(3) 0.11839(12) 0.0378(5) Uani d 1
H H10 -0.5548 0.2717 0.0893 0.045 Uiso calc 1
C C11 -0.3758(2) 0.3324(2) 0.14405(12) 0.0364(5) Uani d 1
H H11 -0.4109 0.4361 0.1327 0.044 Uiso calc 1
C C12 -0.2384(2) 0.2795(2) 0.18655(11) 0.0274(4) Uani d 1
H H12 -0.1799 0.3470 0.2044 0.033 Uiso calc 1
C C13 0.12691(19) -0.06447(18) 0.19045(10) 0.0191(3) Uani d 1
C C14 0.2673(2) -0.15094(19) 0.22032(10) 0.0217(3) Uani d 1
H H14 0.2877 -0.1494 0.2759 0.026 Uiso calc 1
C C15 0.3777(2) -0.2394(2) 0.16938(11) 0.0255(4) Uani d 1
H H15 0.4725 -0.2989 0.1903 0.031 Uiso calc 1
C C16 0.3497(2) -0.2407(2) 0.08854(12) 0.0303(4) Uani d 1
H H16 0.4253 -0.3013 0.0538 0.036 Uiso calc 1
C C17 0.2122(2) -0.1543(3) 0.05804(12) 0.0379(5) Uani d 1
H H17 0.1935 -0.1550 0.0023 0.045 Uiso calc 1
C C18 0.1007(2) -0.0661(2) 0.10865(11) 0.0312(4) Uani d 1
H H18 0.0063 -0.0066 0.0873 0.037 Uiso calc 1
C C19 0.0899(2) 0.46505(19) 0.36720(11) 0.0233(4) Uani d 1
H H19 -0.0080 0.5251 0.3936 0.028 Uiso calc 1
C C20 0.1787(2) 0.35865(19) 0.41578(10) 0.0223(3) Uani d 1
H H20 0.1353 0.3556 0.4714 0.027 Uiso calc 1
C C21 0.3542(2) 0.2977(2) 0.40802(11) 0.0263(4) Uani d 1
H H21A 0.3842 0.2037 0.4392 0.032 Uiso calc 1
H H21B 0.4075 0.3699 0.4316 0.032 Uiso calc 1
C C22 0.4131(2) 0.2669(2) 0.32124(11) 0.0266(4) Uani d 1
H H22A 0.4344 0.3592 0.2978 0.032 Uiso calc 1
H H22B 0.5133 0.1896 0.3212 0.032 Uiso calc 1
C C23 0.2964(2) 0.21490(19) 0.26906(11) 0.0229(4) Uani d 1
H H23 0.3392 0.1138 0.2456 0.027 Uiso calc 1
C C24 0.1833(2) 0.3075(2) 0.22174(10) 0.0239(4) Uani d 1
H H24 0.1619 0.2602 0.1709 0.029 Uiso calc 1
C C25 0.1473(2) 0.4753(2) 0.21814(11) 0.0289(4) Uani d 1
H H25A 0.0411 0.5134 0.1959 0.035 Uiso calc 1
H H25B 0.2237 0.5060 0.1813 0.035 Uiso calc 1
C C26 0.1537(2) 0.5468(2) 0.30030(11) 0.0276(4) Uani d 1
H H26A 0.2640 0.5474 0.3116 0.033 Uiso calc 1
H H26B 0.0919 0.6518 0.2987 0.033 Uiso calc 1
B B1 0.6485(2) 0.6941(3) 0.33427(13) 0.0267(4) Uani d 1
F F1 0.74911(15) 0.65862(16) 0.26872(7) 0.0450(3) Uani d 1
F F2 0.73545(15) 0.67145(14) 0.40401(7) 0.0402(3) Uani d 1
F F3 0.53948(16) 0.60835(16) 0.33567(8) 0.0483(3) Uani d 1
F F4 0.57017(14) 0.84420(14) 0.32976(8) 0.0403(3) Uani d 1

loop_
_atom_site_aniso_label
_atom_site_aniso_U_11
_atom_site_aniso_U_22
_atom_site_aniso_U_33
_atom_site_aniso_U_12
_atom_site_aniso_U_13
_atom_site_aniso_U_23
Rh1 0.01708(7) 0.01760(7) 0.01754(8) -0.00597(5) 0.00292(5) -0.00431(5)
P1 0.0170(2) 0.0176(2) 0.0168(2) -0.00476(15) 0.00187(15) -0.00293(16)
N1 0.0178(7) 0.0226(7) 0.0184(7) -0.0051(5) 0.0011(5) -0.0036(6)
C1 0.0221(8) 0.0196(8) 0.0202(8) -0.0063(6) 0.0022(6) -0.0014(6)
C2 0.0165(7) 0.0219(8) 0.0170(8) -0.0031(6) -0.0020(6) -0.0009(6)
C3 0.0241(9) 0.0269(9) 0.0214(9) -0.0085(7) 0.0000(7) 0.0014(7)
C4 0.0223(8) 0.0374(10) 0.0200(9) -0.0086(7) 0.0030(7) -0.0006(7)
C5 0.0235(9) 0.0330(10) 0.0207(9) -0.0043(7) 0.0037(7) -0.0094(7)
C6 0.0238(9) 0.0252(9) 0.0250(9) -0.0061(7) 0.0025(7) -0.0079(7)
C7 0.0170(8) 0.0270(9) 0.0178(8) -0.0032(7) 0.0032(6) -0.0029(7)
C8 0.0230(9) 0.0354(10) 0.0235(9) -0.0091(7) 0.0027(7) -0.0049(7)
C9 0.0217(9) 0.0618(14) 0.0253(10) -0.0154(9) 0.0023(7) -0.0063(9)
C10 0.0193(9) 0.0660(15) 0.0219(10) 0.0015(9) 0.0026(7) 0.0023(9)
C11 0.0301(10) 0.0407(11) 0.0302(11) 0.0067(9) 0.0049(8) 0.0058(9)
C12 0.0255(9) 0.0283(9) 0.0256(9) -0.0016(7) 0.0044(7) -0.0009(7)
C13 0.0197(8) 0.0186(8) 0.0194(8) -0.0059(6) 0.0042(6) -0.0047(6)
C14 0.0253(8) 0.0206(8) 0.0197(8) -0.0066(7) 0.0004(7) -0.0023(6)
C15 0.0234(9) 0.0228(9) 0.0279(9) -0.0012(7) 0.0007(7) -0.0016(7)
C16 0.0279(9) 0.0327(10) 0.0261(10) 0.0006(8) 0.0066(7) -0.0077(8)
C17 0.0328(10) 0.0549(13) 0.0189(9) 0.0033(9) 0.0010(8) -0.0062(9)
C18 0.0246(9) 0.0419(11) 0.0215(9) 0.0029(8) -0.0006(7) -0.0021(8)
C19 0.0248(9) 0.0198(8) 0.0258(9) -0.0061(7) 0.0031(7) -0.0094(7)
C20 0.0236(8) 0.0257(9) 0.0203(8) -0.0106(7) 0.0008(7) -0.0088(7)
C21 0.0217(9) 0.0311(9) 0.0272(9) -0.0084(7) -0.0032(7) 0.0001(7)
C22 0.0197(8) 0.0290(9) 0.0317(10) -0.0070(7) 0.0033(7) -0.0043(8)
C23 0.0207(8) 0.0235(8) 0.0257(9) -0.0083(7) 0.0091(7) -0.0062(7)
C24 0.0283(9) 0.0283(9) 0.0187(8) -0.0140(7) 0.0067(7) -0.0048(7)
C25 0.0350(10) 0.0283(9) 0.0260(10) -0.0129(8) -0.0008(8) 0.0034(7)
C26 0.0319(10) 0.0193(8) 0.0326(10) -0.0078(7) 0.0005(8) -0.0023(7)
B1 0.0223(10) 0.0352(11) 0.0237(10) -0.0086(8) 0.0005(8) -0.0040(8)
F1 0.0380(7) 0.0615(8) 0.0326(7) -0.0071(6) 0.0122(5) -0.0084(6)
F2 0.0400(7) 0.0453(7) 0.0307(6) -0.0002(5) -0.0116(5) -0.0063(5)
F3 0.0461(8) 0.0579(8) 0.0510(8) -0.0323(7) 0.0007(6) -0.0018(7)
F4 0.0370(7) 0.0390(7) 0.0408(7) -0.0011(5) -0.0031(5) -0.0002(5)

loop_
_atom_type_symbol
_atom_type_description
_atom_type_scat_dispersion_real
_atom_type_scat_dispersion_imag
_atom_type_scat_source
C C 0.0033 0.0016 'International Tables Vol C Tables 4.2.6.8 and 6.1.1.4'
H H 0.0000 0.0000 'International Tables Vol C Tables 4.2.6.8 and 6.1.1.4'
N N 0.0061 0.0033 'International Tables Vol C Tables 4.2.6.8 and 6.1.1.4'
O O 0.0106 0.0060 'International Tables Vol C Tables 4.2.6.8 and 6.1.1.4'
B B 0.0013 0.0007 'International Tables Vol C Tables 4.2.6.8 and 6.1.1.4'
F F 0.0171 0.0103 'International Tables Vol C Tables 4.2.6.8 and 6.1.1.4'
P P 0.1023 0.0942 'International Tables Vol C Tables 4.2.6.8 and 6.1.1.4'
Rh Rh -1.1178 0.9187 'International Tables Vol C Tables 4.2.6.8 and 6.1.1.4'
Cl Cl 0.1484 0.1585 'International Tables Vol C Tables 4.2.6.8 and 6.1.1.4'

loop_
_geom_angle_atom_site_label_1
_geom_angle_atom_site_label_2
_geom_angle_atom_site_label_3
_geom_angle
N1 Rh1 C24 164.31(6)
N1 Rh1 C23 156.54(6)
C24 Rh1 C23 38.15(7)
N1 Rh1 P1 80.58(4)
C24 Rh1 P1 92.74(5)
C23 Rh1 P1 97.92(5)
N1 Rh1 C20 93.09(6)
C24 Rh1 C20 97.17(7)
C23 Rh1 C20 81.31(7)
P1 Rh1 C20 162.34(5)
N1 Rh1 C19 100.93(6)
C24 Rh1 C19 81.10(7)
C23 Rh1 C19 87.72(6)
P1 Rh1 C19 161.96(5)
C20 Rh1 C19 35.45(7)
C7 P1 C13 105.76(8)
C7 P1 C1 105.55(8)
C13 P1 C1 107.98(8)
C7 P1 Rh1 114.28(6)
C13 P1 Rh1 121.83(5)
C1 P1 Rh1 100.07(6)
C6 N1 C2 117.88(14)
C6 N1 Rh1 123.16(12)
C2 N1 Rh1 118.96(11)
C2 C1 P1 107.80(11)
C2 C1 H1A 110.1
P1 C1 H1A 110.1
C2 C1 H1B 110.1
P1 C1 H1B 110.1
H1A C1 H1B 108.5
N1 C2 C3 121.73(15)
N1 C2 C1 117.45(14)
C3 C2 C1 120.82(15)
C4 C3 C2 119.49(17)
C4 C3 H3 120.3
C2 C3 H3 120.3
C5 C4 C3 118.97(16)
C5 C4 H4 120.5
C3 C4 H4 120.5
C6 C5 C4 119.06(16)
C6 C5 H5 120.5
C4 C5 H5 120.5
N1 C6 C5 122.84(17)
N1 C6 H6 118.6
C5 C6 H6 118.6
C8 C7 C12 119.70(17)
C8 C7 P1 121.64(14)
C12 C7 P1 118.66(14)
C9 C8 C7 119.72(19)
C9 C8 H8 120.1
C7 C8 H8 120.1
C10 C9 C8 120.2(2)
C10 C9 H9 119.9
C8 C9 H9 119.9
C11 C10 C9 120.35(18)
C11 C10 H10 119.8
C9 C10 H10 119.8
C10 C11 C12 120.2(2)
C10 C11 H11 119.9
C12 C11 H11 119.9
C11 C12 C7 119.78(19)
C11 C12 H12 120.1
C7 C12 H12 120.1
C18 C13 C14 118.88(15)
C18 C13 P1 121.84(13)
C14 C13 P1 118.95(13)
C15 C14 C13 120.44(16)
C15 C14 H14 119.8
C13 C14 H14 119.8
C16 C15 C14 120.08(17)
C16 C15 H15 120.0
C14 C15 H15 120.0
C15 C16 C17 120.07(17)
C15 C16 H16 120.0
C17 C16 H16 120.0
C16 C17 C18 120.23(18)
C16 C17 H17 119.9
C18 C17 H17 119.9
C17 C18 C13 120.29(17)
C17 C18 H18 119.9
C13 C18 H18 119.9
C20 C19 C26 125.25(16)
C20 C19 Rh1 71.96(10)
C26 C19 Rh1 110.01(11)
C20 C19 H19 113.9
C26 C19 H19 113.9
Rh1 C19 H19 113.9
C19 C20 C21 125.40(16)
C19 C20 Rh1 72.60(10)
C21 C20 Rh1 106.52(11)
C19 C20 H20 114.5
C21 C20 H20 114.5
Rh1 C20 H20 114.5
C20 C21 C22 113.70(15)
C20 C21 H21A 108.8
C22 C21 H21A 108.8
C20 C21 H21B 108.8
C22 C21 H21B 108.8
H21A C21 H21B 107.7
C23 C22 C21 113.02(14)
C23 C22 H22A 109.0
C21 C22 H22A 109.0
C23 C22 H22B 109.0
C21 C22 H22B 109.0
H22A C22 H22B 107.8
C24 C23 C22 125.30(16)
C24 C23 Rh1 70.65(10)
C22 C23 Rh1 113.35(11)
C24 C23 H23 113.4
C22 C23 H23 113.4
Rh1 C23 H23 113.4
C23 C24 C25 126.26(16)
C23 C24 Rh1 71.21(10)
C25 C24 Rh1 109.23(12)
C23 C24 H24 113.9
C25 C24 H24 113.9
Rh1 C24 H24 113.9
C24 C25 C26 113.05(15)
C24 C25 H25A 109.0
C26 C25 H25A 109.0
C24 C25 H25B 109.0
C26 C25 H25B 109.0
H25A C25 H25B 107.8
C19 C26 C25 112.51(15)
C19 C26 H26A 109.1
C25 C26 H26A 109.1
C19 C26 H26B 109.1
C25 C26 H26B 109.1
H26A C26 H26B 107.8
F3 B1 F1 110.61(17)
F3 B1 F2 110.21(17)
F1 B1 F2 109.38(16)
F3 B1 F4 109.06(16)
F1 B1 F4 109.12(17)
F2 B1 F4 108.41(16)

loop_
_geom_bond_atom_site_label_1
_geom_bond_atom_site_label_2
_geom_bond_distance
Rh1 N1 2.1295(14)
Rh1 C24 2.1323(17)
Rh1 C23 2.1395(16)
Rh1 P1 2.2371(4)
Rh1 C20 2.2423(16)
Rh1 C19 2.2503(17)
P1 C7 1.8135(17)
P1 C13 1.8166(16)
P1 C1 1.8331(17)
N1 C6 1.354(2)
N1 C2 1.359(2)
C1 C2 1.508(2)
C1 H1A 0.9900
C1 H1B 0.9900
C2 C3 1.391(2)
C3 C4 1.383(3)
C3 H3 0.9500
C4 C5 1.384(3)
C4 H4 0.9500
C5 C6 1.380(3)
C5 H5 0.9500
C6 H6 0.9500
C7 C8 1.397(3)
C7 C12 1.397(3)
C8 C9 1.388(3)
C8 H8 0.9500
C9 C10 1.386(3)
C9 H9 0.9500
C10 C11 1.376(3)
C10 H10 0.9500
C11 C12 1.392(3)
C11 H11 0.9500
C12 H12 0.9500
C13 C18 1.392(3)
C13 C14 1.394(2)
C14 C15 1.390(2)
C14 H14 0.9500
C15 C16 1.379(3)
C15 H15 0.9500
C16 C17 1.380(3)
C16 H16 0.9500
C17 C18 1.391(3)
C17 H17 0.9500
C18 H18 0.9500
C19 C20 1.368(3)
C19 C26 1.515(3)
C19 H19 1.0000
C20 C21 1.509(2)
C20 H20 1.0000
C21 C22 1.537(3)
C21 H21A 0.9900
C21 H21B 0.9900
C22 C23 1.521(2)
C22 H22A 0.9900
C22 H22B 0.9900
C23 C24 1.396(3)
C23 H23 1.0000
C24 C25 1.506(3)
C24 H24 1.0000
C25 C26 1.538(3)
C25 H25A 0.9900
C25 H25B 0.9900
C26 H26A 0.9900
C26 H26B 0.9900
B1 F3 1.379(2)
B1 F1 1.385(2)
B1 F2 1.392(2)
B1 F4 1.393(3)

loop_
_platon_squeeze_void_nr
_platon_squeeze_void_average_x
_platon_squeeze_void_average_y
_platon_squeeze_void_average_z
_platon_squeeze_void_volume
_platon_squeeze_void_count_electrons
1 0.000 0.500 0.000 166.3 36.7

_cod_database_fobs_code 1543982
